data_1543226
loop_
_publ_author_name
'Mili, Assia'
'Chetioui, Souheyla'
'Rouag, Djamil-Azzeddine'
'Djukic, Jean-Pierre'
'Bailly, Corinne'

_publ_section_title
;
 Chlorido{(<i>E</i>)-1-[(2-methoxyphenyl)diazenyl]naphthalen-2-olato}palladium(II)
;
_journal_coeditor_code SU4039
_journal_issue 4
_journal_name_full IUCrData
_journal_page_first x160691
_journal_paper_doi 10.1107/S241431461600691X
_journal_volume 1
_journal_year 2016
_chemical_formula_iupac '[Pd (C17 H13 N2 O2) Cl]'
_chemical_formula_moiety 'C17 H13 Cl N2 O2 Pd'
_chemical_formula_sum 'C17 H13 Cl N2 O2 Pd'
_chemical_formula_weight 419.14
_chemical_name_systematic Chlorido{(<i>E</i>)-1-[(2-methoxyphenyl)diazenyl]naphthalen-2-olato}palladium(II)
_space_group_IT_number 14
_symmetry_cell_setting monoclinic
_symmetry_space_group_name_Hall '-P 2yn'
_symmetry_space_group_name_H-M 'P 1 21/n 1'
_atom_sites_solution_hydrogens geom
_atom_sites_solution_primary direct
_atom_sites_solution_secondary difmap
_audit_creation_method SHELXL97
_cell_angle_alpha 90
_cell_angle_beta 112.325(3)
_cell_angle_gamma 90
_cell_formula_units_Z 4
_cell_length_a 7.5429(4)
_cell_length_b 21.4003(16)
_cell_length_c 9.7773(6)
_cell_measurement_reflns_used 8954
_cell_measurement_temperature 173(2)
_cell_measurement_theta_max 27.485
_cell_measurement_theta_min 0.998
_cell_volume 1459.96(16)
_computing_cell_refinement
;
DENZO (Nonius, 1998)
;
_computing_data_collection
;
COLLECT (Nonius, 1998)
;
_computing_data_reduction
;
DENZO (Nonius, 1998)
;
_computing_molecular_graphics
;
ORTEP-3 for Windows (Farrugia, 2012) and Mercury (Macrae <i>et al.</i>,
2008)
;
_computing_publication_material
;
SHELXL97 (Sheldrick, 2008) and PLATON (Spek, 2009)
;
_computing_structure_refinement
;
SHELXL97 (Sheldrick, 2008)
;
_computing_structure_solution
;
SHELXS97 (Sheldrick, 2008)
;
_diffrn_ambient_temperature 173(2)
_diffrn_measured_fraction_theta_full 0.996
_diffrn_measured_fraction_theta_max 0.994
_diffrn_measurement_device_type 'Nonius KappaCCD'
_diffrn_measurement_method '\f and \w scans'
_diffrn_radiation_monochromator graphite
_diffrn_radiation_source 'sealed tube'
_diffrn_radiation_type MoK\a
_diffrn_radiation_wavelength 0.71073
_diffrn_reflns_av_R_equivalents 0.1063
_diffrn_reflns_limit_h_max 7
_diffrn_reflns_limit_h_min -9
_diffrn_reflns_limit_k_max 27
_diffrn_reflns_limit_k_min -20
_diffrn_reflns_limit_l_max 12
_diffrn_reflns_limit_l_min -11
_diffrn_reflns_number 9359
_diffrn_reflns_theta_full 25.242
_diffrn_reflns_theta_max 27.463
_diffrn_reflns_theta_min 2.949
_diffrn_standards_number 0
_exptl_absorpt_coefficient_mu 1.465
_exptl_absorpt_correction_T_max 0.7456
_exptl_absorpt_correction_T_min 0.6595
_exptl_absorpt_correction_type multi-scan
_exptl_absorpt_process_details
;
(MULABS; Spek, 2009)
;
_exptl_crystal_colour red
_exptl_crystal_density_diffrn 1.907
_exptl_crystal_density_method 'not measured'
_exptl_crystal_description plate
_exptl_crystal_F_000 832
_exptl_crystal_size_max 0.35
_exptl_crystal_size_mid 0.08
_exptl_crystal_size_min 0.04
_refine_diff_density_max 1.678
_refine_diff_density_min -1.727
_refine_ls_extinction_method none
_refine_ls_goodness_of_fit_ref 1.026
_refine_ls_hydrogen_treatment constr
_refine_ls_matrix_type full
_refine_ls_number_constraints 0
_refine_ls_number_parameters 208
_refine_ls_number_reflns 3327
_refine_ls_number_restraints 0
_refine_ls_restrained_S_all 1.026
_refine_ls_R_factor_all 0.1117
_refine_ls_R_factor_gt 0.0535
_refine_ls_shift/su_max 0.000
_refine_ls_shift/su_mean 0.000
_refine_ls_structure_factor_coef Fsqd
_refine_ls_weighting_details 'w=1/[\s^2^(Fo^2^)+(0.0534P)^2^] where P=(Fo^2^+2Fc^2^)/3'
_refine_ls_weighting_scheme calc
_refine_ls_wR_factor_gt 0.1053
_refine_ls_wR_factor_ref 0.1271
_reflns_number_gt 2045
_reflns_number_total 3327
_reflns_threshold_expression 'I > 2\s(I)'
_cod_data_source_file su4039sup1.cif
_cod_data_source_block I
_cod_original_cell_volume 1459.95(16)
_cod_original_sg_symbol_H-M 'P 21/n'
_cod_database_code 1543226

loop_
_symmetry_equiv_pos_as_xyz
x,y,z
1/2-x,1/2+y,1/2-z
-x,-y,-z
1/2+x,1/2-y,1/2+z

loop_
_atom_site_aniso_label
_atom_site_aniso_U_11
_atom_site_aniso_U_22
_atom_site_aniso_U_33
_atom_site_aniso_U_12
_atom_site_aniso_U_13
_atom_site_aniso_U_23
Pd 0.0295(3) 0.0238(3) 0.0233(3) 0.0008(2) 0.0102(2) -0.0012(2)
Cl 0.0532(9) 0.0320(9) 0.0274(8) -0.0085(7) 0.0107(7) -0.0059(7)
O1 0.035(2) 0.025(2) 0.025(2) -0.0044(18) 0.0107(17) -0.0040(17)
O2 0.036(2) 0.027(2) 0.024(2) 0.0006(19) 0.0132(17) 0.0004(18)
N1 0.024(2) 0.031(3) 0.023(3) 0.010(2) 0.010(2) 0.004(2)
N2 0.028(2) 0.022(3) 0.025(3) 0.001(2) 0.010(2) 0.000(2)
C1 0.026(3) 0.027(3) 0.029(3) 0.006(3) 0.011(2) 0.003(3)
C2 0.023(3) 0.028(4) 0.027(3) 0.001(2) 0.008(2) -0.002(3)
C3 0.037(3) 0.028(4) 0.031(3) 0.001(3) 0.015(3) 0.008(3)
C4 0.041(3) 0.040(4) 0.027(3) 0.009(3) 0.016(3) 0.010(3)
C5 0.038(3) 0.039(4) 0.022(3) 0.002(3) 0.008(3) -0.004(3)
C6 0.026(3) 0.026(3) 0.028(3) 0.001(2) 0.010(2) 0.000(3)
C7 0.026(3) 0.017(3) 0.027(3) 0.003(2) 0.011(2) 0.002(2)
C8 0.024(3) 0.028(4) 0.028(3) 0.006(3) 0.010(2) -0.001(3)
C9 0.035(3) 0.024(3) 0.022(3) 0.002(3) 0.010(2) 0.001(3)
C10 0.029(3) 0.038(4) 0.027(3) 0.007(3) 0.014(3) 0.004(3)
C11 0.020(3) 0.024(3) 0.031(3) 0.006(2) 0.009(2) 0.002(3)
C12 0.025(3) 0.025(3) 0.024(3) 0.005(3) 0.010(2) 0.003(3)
C13 0.028(3) 0.028(3) 0.026(3) 0.002(3) 0.009(2) 0.001(3)
C14 0.031(3) 0.031(4) 0.026(3) 0.008(3) 0.008(2) 0.000(3)
C15 0.029(3) 0.025(4) 0.040(4) -0.004(3) 0.015(3) 0.000(3)
C16 0.033(3) 0.025(4) 0.031(3) 0.003(3) 0.017(3) 0.006(3)
C17 0.049(4) 0.022(3) 0.027(3) -0.009(3) 0.013(3) -0.006(3)

loop_
_atom_site_type_symbol
_atom_site_label
_atom_site_fract_x
_atom_site_fract_y
_atom_site_fract_z
_atom_site_U_iso_or_equiv
_atom_site_thermal_displace_type
_atom_site_calc_flag
_atom_site_occupancy
Pd Pd 0.44934(6) 0.09641(2) 0.62765(4) 0.0255(2) Uani . 1.000
Cl Cl 0.6396(2) 0.15537(7) 0.82879(15) 0.0389(5) Uani . 1.000
O O1 0.4706(5) 0.15712(18) 0.4697(4) 0.0285(12) Uani . 1.000
O O2 0.4059(5) 0.03610(18) 0.7605(4) 0.0285(12) Uani . 1.000
N N1 0.3047(6) 0.0483(2) 0.4517(5) 0.0257(16) Uani . 1.000
N N2 0.2247(6) -0.0052(2) 0.4422(5) 0.0250(16) Uani . 1.000
C C1 0.2981(7) 0.0749(3) 0.3161(6) 0.0272(17) Uani . 1.000
C C2 0.3823(7) 0.1340(3) 0.3273(6) 0.0264(19) Uani . 1.000
C C3 0.3824(8) 0.1640(3) 0.2026(6) 0.0314(19) Uani . 1.000
C C4 0.3000(8) 0.1355(3) 0.0678(6) 0.0351(19) Uani . 1.000
C C5 0.2139(8) 0.0771(3) 0.0532(6) 0.0340(19) Uani . 1.000
C C6 0.2144(7) 0.0471(3) 0.1787(6) 0.0267(17) Uani . 1.000
C C7 0.2209(7) -0.0353(3) 0.5636(6) 0.0231(17) Uani . 1.000
C C8 0.3053(7) -0.0144(3) 0.7138(6) 0.0266(19) Uani . 1.000
C C9 0.2845(8) -0.0534(3) 0.8261(6) 0.0272(17) Uani . 1.000
C C10 0.1868(8) -0.1074(3) 0.7927(6) 0.0303(19) Uani . 1.000
C C11 0.1035(7) -0.1314(3) 0.6454(6) 0.0252(17) Uani . 1.000
C C12 0.1204(7) -0.0950(3) 0.5299(6) 0.0245(17) Uani . 1.000
C C13 0.0366(7) -0.1183(3) 0.3853(6) 0.0277(17) Uani . 1.000
C C14 -0.0595(7) -0.1752(3) 0.3578(6) 0.0302(19) Uani . 1.000
C C15 -0.0733(7) -0.2104(3) 0.4709(6) 0.031(2) Uani . 1.000
C C16 0.0087(7) -0.1890(3) 0.6144(6) 0.0282(19) Uani . 1.000
C C17 0.5458(9) 0.2202(3) 0.4890(6) 0.0331(19) Uani . 1.000
H H3 0.43910 0.20420 0.21010 0.0370 Uiso calc 1.000
H H4 0.30170 0.15610 -0.01780 0.0420 Uiso calc 1.000
H H5 0.15580 0.05820 -0.04130 0.0410 Uiso calc 1.000
H H6 0.15680 0.00710 0.17040 0.0320 Uiso calc 1.000
H H9 0.34130 -0.04070 0.92660 0.0330 Uiso calc 1.000
H H10 0.17240 -0.13080 0.87050 0.0370 Uiso calc 1.000
H H13 0.04560 -0.09500 0.30550 0.0330 Uiso calc 1.000
H H14 -0.11670 -0.19000 0.25910 0.0360 Uiso calc 1.000
H H15 -0.13890 -0.24930 0.45030 0.0370 Uiso calc 1.000
H H16 0.00080 -0.21360 0.69280 0.0340 Uiso calc 1.000
H H17A 0.60360 0.23010 0.59470 0.0500 Uiso calc 1.000
H H17B 0.64310 0.22360 0.44570 0.0500 Uiso calc 1.000
H H17C 0.44140 0.24960 0.43960 0.0500 Uiso calc 1.000

loop_
_atom_type_symbol
_atom_type_description
_atom_type_scat_dispersion_real
_atom_type_scat_dispersion_imag
_atom_type_scat_source
Pd Pd -0.9988 1.0072 'International Tables Vol C Tables 4.2.6.8 and 6.1.1.4'
O O 0.0106 0.0060 'International Tables Vol C Tables 4.2.6.8 and 6.1.1.4'
N N 0.0061 0.0033 'International Tables Vol C Tables 4.2.6.8 and 6.1.1.4'
Cl Cl 0.1484 0.1585 'International Tables Vol C Tables 4.2.6.8 and 6.1.1.4'
H H 0.0000 0.0000 'International Tables Vol C Tables 4.2.6.8 and 6.1.1.4'
C C 0.0033 0.0016 'International Tables Vol C Tables 4.2.6.8 and 6.1.1.4'

loop_
_geom_angle_atom_site_label_1
_geom_angle_atom_site_label_2
_geom_angle_atom_site_label_3
_geom_angle
_geom_angle_publ_flag
Cl Pd O1 95.33(11) no
Cl Pd O2 90.10(12) no
Cl Pd N1 175.38(15) no
O1 Pd O2 174.19(16) no
O1 Pd N1 81.30(17) no
O2 Pd N1 93.40(17) no
Pd O1 C2 112.4(3) no
Pd O1 C17 128.7(3) no
C2 O1 C17 118.6(4) no
Pd O2 C8 122.8(3) no
Pd N1 N2 128.9(4) no
Pd N1 C1 114.9(4) no
N2 N1 C1 116.1(5) no
N1 N2 C7 121.7(5) no
N1 C1 C2 115.7(5) no
N1 C1 C6 125.0(6) no
C2 C1 C6 119.4(5) no
O1 C2 C1 115.6(5) no
O1 C2 C3 124.1(5) no
C1 C2 C3 120.3(5) no
C2 C3 C4 119.5(6) no
C3 C4 C5 121.5(5) no
C4 C5 C6 118.8(5) no
C1 C6 C5 120.6(6) no
N2 C7 C8 126.8(6) no
N2 C7 C12 113.5(5) no
C8 C7 C12 119.7(5) no
O2 C8 C7 126.4(5) no
O2 C8 C9 115.7(5) no
C7 C8 C9 117.9(5) no
C8 C9 C10 121.6(5) no
C9 C10 C11 123.0(5) no
C10 C11 C12 117.8(6) no
C10 C11 C16 121.8(5) no
C12 C11 C16 120.3(5) no
C7 C12 C11 119.9(5) no
C7 C12 C13 122.4(5) no
C11 C12 C13 117.7(6) no
C12 C13 C14 120.6(5) no
C13 C14 C15 121.2(5) no
C14 C15 C16 119.7(6) no
C11 C16 C15 120.5(5) no
C2 C3 H3 120.00 no
C4 C3 H3 120.00 no
C3 C4 H4 119.00 no
C5 C4 H4 119.00 no
C4 C5 H5 121.00 no
C6 C5 H5 121.00 no
C1 C6 H6 120.00 no
C5 C6 H6 120.00 no
C8 C9 H9 119.00 no
C10 C9 H9 119.00 no
C9 C10 H10 119.00 no
C11 C10 H10 118.00 no
C12 C13 H13 120.00 no
C14 C13 H13 120.00 no
C13 C14 H14 119.00 no
C15 C14 H14 119.00 no
C14 C15 H15 120.00 no
C16 C15 H15 120.00 no
C11 C16 H16 120.00 no
C15 C16 H16 120.00 no
O1 C17 H17A 110.00 no
O1 C17 H17B 109.00 no
O1 C17 H17C 109.00 no
H17A C17 H17B 109.00 no
H17A C17 H17C 109.00 no
H17B C17 H17C 109.00 no

loop_
_geom_bond_atom_site_label_1
_geom_bond_atom_site_label_2
_geom_bond_distance
_geom_bond_publ_flag
Pd Cl 2.3184(15) no
Pd O1 2.070(4) no
Pd O2 1.945(4) no
Pd N1 1.945(4) no
O1 C2 1.387(7) no
O1 C17 1.449(8) no
O2 C8 1.300(7) no
N1 N2 1.281(6) no
N1 C1 1.426(7) no
N2 C7 1.360(7) no
C1 C2 1.401(9) no
C1 C6 1.383(8) no
C2 C3 1.378(8) no
C3 C4 1.369(8) no
C4 C5 1.391(9) no
C5 C6 1.384(8) no
C7 C8 1.432(8) no
C7 C12 1.458(9) no
C8 C9 1.435(8) no
C9 C10 1.343(9) no
C10 C11 1.430(8) no
C11 C12 1.417(8) no
C11 C16 1.399(9) no
C12 C13 1.403(8) no
C13 C14 1.390(9) no
C14 C15 1.374(8) no
C15 C16 1.379(8) no
C3 H3 0.9500 no
C4 H4 0.9500 no
C5 H5 0.9500 no
C6 H6 0.9500 no
C9 H9 0.9500 no
C10 H10 0.9500 no
C13 H13 0.9500 no
C14 H14 0.9500 no
C15 H15 0.9500 no
C16 H16 0.9500 no
C17 H17A 0.9800 no
C17 H17B 0.9800 no
C17 H17C 0.9800 no

loop_
_geom_contact_atom_site_label_1
_geom_contact_atom_site_label_2
_geom_contact_distance
_geom_contact_site_symmetry_2
_geom_contact_publ_flag
Pd N1 3.838(5) 3_656 no
Pd N2 3.406(5) 3_656 no
Pd C1 4.071(6) 3_656 no
Pd C6 3.975(6) 3_656 no
Pd C7 3.864(6) 3_656 no
Pd C11 4.077(6) 3_556 no
Pd C12 3.977(6) 3_556 no
Pd C12 4.087(6) 3_656 no
Pd C13 3.649(6) 3_556 no
Pd C13 3.955(6) 3_656 no
Pd C14 3.439(6) 3_556 no
Pd C15 3.584(6) 3_556 no
Pd C16 3.905(6) 3_556 no
Pd H6 3.6300 3_656 no
Pd H13 3.6100 3_656 no
Pd H14 3.6900 3_556 no
Cl O1 3.249(4) . no
Cl O2 3.029(4) . no
Cl C17 3.417(6) . no
Cl C15 3.617(6) 2_556 no
Cl C16 3.623(6) 2_556 no
Cl C10 3.575(6) 3_657 no
Cl H17A 2.7200 . no
Cl H15 2.9700 2_556 no
Cl H16 2.9800 2_556 no
Cl H10 2.7900 3_657 no
Cl H17C 2.9400 4_555 no
O1 Cl 3.249(4) . no
O1 N1 2.618(6) . no
O1 C1 2.358(7) . no
O1 C12 3.358(7) 3_656 no
O2 Cl 3.029(4) . no
O2 N1 2.831(6) . no
O2 N2 3.017(6) . no
O2 C6 3.230(7) 3_656 no
N1 O1 2.618(6) . no
N1 O2 2.831(6) . no
N1 C2 2.393(8) . no
N1 C8 2.891(7) . no
N1 Pd 3.838(5) 3_656 no
N1 C11 3.365(8) 3_556 no
N1 C12 3.428(8) 3_556 no
N2 O2 3.017(6) . no
N2 Pd 3.406(5) 3_656 no
N2 H6 2.5200 . no
N2 H13 2.4400 . no
C1 Pd 4.071(6) 3_656 no
C1 C7 3.467(8) 3_656 no
C1 C8 3.373(8) 3_656 no
C1 C10 3.470(9) 3_556 no
C1 C11 3.413(8) 3_556 no
C2 C7 3.483(8) 3_656 no
C2 C12 3.569(8) 3_656 no
C2 C16 3.418(8) 3_556 no
C3 C10 3.452(9) 3_656 no
C3 C17 3.595(9) 4_454 no
C3 C9 3.540(9) 3_656 no
C4 C17 3.561(9) 4_454 no
C4 C9 3.393(9) 3_656 no
C5 C9 3.546(9) 3_656 no
C6 C10 3.398(9) 3_556 no
C6 O2 3.230(7) 3_656 no
C6 C8 3.439(8) 3_656 no
C6 Pd 3.975(6) 3_656 no
C7 C2 3.483(8) 3_656 no
C7 C7 3.433(8) 3_556 no
C7 Pd 3.864(6) 3_656 no
C7 C1 3.467(8) 3_656 no
C8 C6 3.439(8) 3_656 no
C8 C1 3.373(8) 3_656 no
C9 C3 3.540(9) 3_656 no
C9 C5 3.546(9) 3_656 no
C9 C4 3.393(9) 3_656 no
C10 Cl 3.575(6) 3_657 no
C10 C6 3.398(9) 3_556 no
C10 C3 3.452(9) 3_656 no
C10 C1 3.470(9) 3_556 no
C11 Pd 4.077(6) 3_556 no
C11 C1 3.413(8) 3_556 no
C11 N1 3.365(8) 3_556 no
C12 O1 3.358(7) 3_656 no
C12 C2 3.569(8) 3_656 no
C12 Pd 3.977(6) 3_556 no
C12 Pd 4.087(6) 3_656 no
C12 N1 3.428(8) 3_556 no
C13 Pd 3.649(6) 3_556 no
C13 Pd 3.955(6) 3_656 no
C14 Pd 3.439(6) 3_556 no
C15 Pd 3.584(6) 3_556 no
C15 Cl 3.617(6) 2_546 no
C16 Cl 3.623(6) 2_546 no
C16 Pd 3.905(6) 3_556 no
C16 C2 3.418(8) 3_556 no
C17 C3 3.595(9) 4_555 no
C17 C4 3.561(9) 4_555 no
C3 H17A 3.0000 4_454 no
C3 H17C 2.8500 . no
C3 H17B 2.7600 . no
C9 H5 3.0500 1_556 no
C14 H3 2.9000 2_545 no
C15 H3 2.9800 2_545 no
C15 H17B 3.0400 3_656 no
C16 H17B 2.9900 3_656 no
C17 H3 2.5600 . no
H3 C17 2.5600 . no
H3 H17B 2.2700 . no
H3 H17C 2.4400 . no
H3 C14 2.9000 2_555 no
H3 C15 2.9800 2_555 no
H3 H14 2.5900 2_555 no
H4 H14 2.3500 3_555 no
H5 C9 3.0500 1_554 no
H5 H13 2.5700 3_555 no
H6 N2 2.5200 . no
H6 Pd 3.6300 3_656 no
H10 H16 2.4700 . no
H10 Cl 2.7900 3_657 no
H13 N2 2.4400 . no
H13 Pd 3.6100 3_656 no
H13 H5 2.5700 3_555 no
H14 H3 2.5900 2_545 no
H14 Pd 3.6900 3_556 no
H14 H4 2.3500 3_555 no
H15 Cl 2.9700 2_546 no
H16 H10 2.4700 . no
H16 Cl 2.9800 2_546 no
H17A Cl 2.7200 . no
H17A C3 3.0000 4_555 no
H17B C3 2.7600 . no
H17B H3 2.2700 . no
H17B C15 3.0400 3_656 no
H17B C16 2.9900 3_656 no
H17C C3 2.8500 . no
H17C H3 2.4400 . no
H17C Cl 2.9400 4_454 no

loop_
_geom_hbond_atom_site_label_D
_geom_hbond_atom_site_label_H
_geom_hbond_atom_site_label_A
_geom_hbond_site_symmetry_A
_geom_hbond_distance_DH
_geom_hbond_distance_HA
_geom_hbond_distance_DA
_geom_hbond_angle_DHA
_geom_hbond_publ_flag
C10 H10 Cl 3_657 0.95 2.79 3.575(6) 141 yes

loop_
_geom_torsion_atom_site_label_1
_geom_torsion_atom_site_label_2
_geom_torsion_atom_site_label_3
_geom_torsion_atom_site_label_4
_geom_torsion
_geom_torsion_publ_flag
Cl Pd O1 C2 175.1(3) no
Cl Pd O1 C17 -11.6(5) no
N1 Pd O1 C2 -1.7(4) no
N1 Pd O1 C17 171.6(5) no
Cl Pd O2 C8 -177.9(4) no
N1 Pd O2 C8 -0.9(4) no
O1 Pd N1 N2 179.3(5) no
O1 Pd N1 C1 3.6(4) no
O2 Pd N1 N2 -3.1(5) no
O2 Pd N1 C1 -178.8(4) no
Pd O1 C2 C1 -0.6(6) no
Pd O1 C2 C3 -177.3(5) no
C17 O1 C2 C1 -174.6(5) no
C17 O1 C2 C3 8.7(8) no
Pd O2 C8 C7 3.4(8) no
Pd O2 C8 C9 -179.0(4) no
Pd N1 N2 C7 4.6(8) no
C1 N1 N2 C7 -179.8(5) no
Pd N1 C1 C2 -5.1(6) no
Pd N1 C1 C6 175.7(5) no
N2 N1 C1 C2 178.7(5) no
N2 N1 C1 C6 -0.6(8) no
N1 N2 C7 C8 -1.8(9) no
N1 N2 C7 C12 178.9(5) no
N1 C1 C2 O1 3.6(8) no
N1 C1 C2 C3 -179.6(5) no
C6 C1 C2 O1 -177.1(5) no
C6 C1 C2 C3 -0.3(9) no
N1 C1 C6 C5 179.4(6) no
C2 C1 C6 C5 0.2(9) no
O1 C2 C3 C4 176.4(6) no
C1 C2 C3 C4 -0.2(9) no
C2 C3 C4 C5 0.7(10) no
C3 C4 C5 C6 -0.8(10) no
C4 C5 C6 C1 0.4(9) no
N2 C7 C8 O2 -2.5(10) no
N2 C7 C8 C9 179.9(6) no
C12 C7 C8 O2 176.7(6) no
C12 C7 C8 C9 -0.9(8) no
N2 C7 C12 C11 -179.5(5) no
N2 C7 C12 C13 0.0(8) no
C8 C7 C12 C11 1.2(9) no
C8 C7 C12 C13 -179.3(6) no
O2 C8 C9 C10 -178.9(6) no
C7 C8 C9 C10 -1.0(9) no
C8 C9 C10 C11 2.6(10) no
C9 C10 C11 C12 -2.2(9) no
C9 C10 C11 C16 177.5(6) no
C10 C11 C12 C7 0.2(8) no
C10 C11 C12 C13 -179.3(6) no
C16 C11 C12 C7 -179.5(5) no
C16 C11 C12 C13 1.0(9) no
C10 C11 C16 C15 178.8(6) no
C12 C11 C16 C15 -1.5(9) no
C7 C12 C13 C14 -179.4(6) no
C11 C12 C13 C14 0.1(9) no
C12 C13 C14 C15 -0.7(9) no
C13 C14 C15 C16 0.3(9) no
C14 C15 C16 C11 0.9(9) no

_cod_database_fobs_code 1543226
